data_4103121
loop_
_publ_author_name
'Yoshikazu Sasaki'
'Daisuke Kato'
'Dale L. Boger'

_publ_section_title
;
 Asymmetric Total Synthesis of Vindorosine, Vindoline, and Key Vinblastine
 Analogues
;
_journal_name_full 'Journal of the American Chemical Society'
_journal_page_first 13533
_journal_page_last 13544
_journal_paper_doi 10.1021/ja106284s
_journal_volume 132
_journal_year 2010
_chemical_formula_sum 'C24 H31 I N2 O5'
_chemical_formula_weight 554.41
_chemical_name_systematic
; 
 ? 
;
_space_group_IT_number 19
_symmetry_cell_setting orthorhombic
_symmetry_space_group_name_Hall 'P 2ac 2ab'
_symmetry_space_group_name_H-M 'P 21 21 21'
_atom_sites_solution_hydrogens geom
_atom_sites_solution_primary direct
_atom_sites_solution_secondary difmap
_audit_creation_method SHELXL-97
_cell_angle_alpha 90.00
_cell_angle_beta 90.00
_cell_angle_gamma 90.00
_cell_formula_units_Z 8
_cell_length_a 15.716(3)
_cell_length_b 16.897(3)
_cell_length_c 18.545(4)
_cell_measurement_reflns_used 3507
_cell_measurement_temperature 296(2)
_cell_measurement_theta_max 25.0
_cell_measurement_theta_min 2.5
_cell_volume 4924.7(17)
_computing_cell_refinement 'Bruker SMART'
_computing_data_collection 'Bruker SMART'
_computing_data_reduction 'Bruker SAINT+'
_computing_molecular_graphics 'Bruker SHELXTL'
_computing_publication_material 'Bruker SHELXTL'
_computing_structure_refinement 'SHELXL-97 (Sheldrick, 1997)'
_computing_structure_solution 'SHELXS-97 (Sheldrick, 1997)'
_diffrn_ambient_temperature 296(2)
_diffrn_measured_fraction_theta_full 1.000
_diffrn_measured_fraction_theta_max 1.000
_diffrn_measurement_device_type 'CCD area detector'
_diffrn_measurement_method 'phi and omega scans'
_diffrn_radiation_monochromator graphite
_diffrn_radiation_source 'fine-focus sealed tube'
_diffrn_radiation_type MoK\a
_diffrn_radiation_wavelength 0.71073
_diffrn_reflns_av_R_equivalents 0.0245
_diffrn_reflns_av_sigmaI/netI 0.0260
_diffrn_reflns_limit_h_max 18
_diffrn_reflns_limit_h_min -18
_diffrn_reflns_limit_k_max 20
_diffrn_reflns_limit_k_min -20
_diffrn_reflns_limit_l_max 22
_diffrn_reflns_limit_l_min -22
_diffrn_reflns_number 36274
_diffrn_reflns_theta_full 25.00
_diffrn_reflns_theta_max 25.00
_diffrn_reflns_theta_min 1.63
_diffrn_standards_decay_% 1
_exptl_absorpt_coefficient_mu 1.336
_exptl_absorpt_correction_T_max 0.7575
_exptl_absorpt_correction_T_min 0.6821
_exptl_absorpt_correction_type multi-scan
_exptl_absorpt_process_details 'SADABS (Sheldrick, 1999)'
_exptl_crystal_colour Colorless
_exptl_crystal_density_diffrn 1.496
_exptl_crystal_density_meas 0
_exptl_crystal_density_method 'not measured'
_exptl_crystal_description Parallalepiped
_exptl_crystal_F_000 2256
_exptl_crystal_size_max 0.31
_exptl_crystal_size_mid 0.25
_exptl_crystal_size_min 0.22
_refine_diff_density_max 0.897
_refine_diff_density_min -0.232
_refine_diff_density_rms 0.078
_refine_ls_abs_structure_details 'Flack H D (1983), Acta Cryst. A39, 876-881'
_refine_ls_abs_structure_Flack 0.005(17)
_refine_ls_extinction_method none
_refine_ls_goodness_of_fit_ref 1.064
_refine_ls_hydrogen_treatment constr
_refine_ls_matrix_type full
_refine_ls_number_parameters 587
_refine_ls_number_reflns 8667
_refine_ls_number_restraints 0
_refine_ls_restrained_S_all 1.064
_refine_ls_R_factor_all 0.0506
_refine_ls_R_factor_gt 0.0445
_refine_ls_shift/su_max 0.107
_refine_ls_shift/su_mean 0.015
_refine_ls_structure_factor_coef Fsqd
_refine_ls_weighting_details 'calc w=1/[\s^2^(Fo^2^)+(0.0740P)^2^+0.5500P] where P=(Fo^2^+2Fc^2^)/3'
_refine_ls_weighting_scheme calc
_refine_ls_wR_factor_gt 0.1113
_refine_ls_wR_factor_ref 0.1160
_reflns_number_gt 7658
_reflns_number_total 8667
_reflns_threshold_expression >2sigma(I)
_cod_data_source_file ja106284s_si_006.cif
_cod_data_source_block ys736
_cod_database_code 4103121

loop_
_symmetry_equiv_pos_as_xyz
'x, y, z'
'-x+1/2, -y, z+1/2'
'-x, y+1/2, -z+1/2'
'x+1/2, -y+1/2, -z'

loop_
_atom_site_label
_atom_site_type_symbol
_atom_site_fract_x
_atom_site_fract_y
_atom_site_fract_z
_atom_site_U_iso_or_equiv
_atom_site_adp_type
_atom_site_occupancy
_atom_site_symmetry_multiplicity
_atom_site_calc_flag
_atom_site_refinement_flags
I1A I 0.18329(3) 0.27673(3) 0.54669(2) 0.10135(19) Uani 1 1 d .
O1A O 0.3474(2) 0.35763(19) 0.7982(2) 0.0622(8) Uani 1 1 d .
H1A H 0.2971 0.3457 0.7936 0.075 Uiso 1 1 calc R
O2A O 0.4920(2) 0.3850(2) 0.8569(2) 0.0716(10) Uani 1 1 d .
O3A O 0.5484(2) 0.2826(3) 0.7992(3) 0.0891(12) Uani 1 1 d .
O4A O 0.4157(2) 0.2732(2) 0.68746(18) 0.0666(9) Uani 1 1 d .
O5A O 0.4900(4) 0.1732(4) 0.6410(3) 0.118(2) Uani 1 1 d .
N1A N 0.4167(2) 0.1856(2) 0.9107(2) 0.0535(9) Uani 1 1 d .
N2A N 0.2015(2) 0.2794(2) 0.7815(2) 0.0569(9) Uani 1 1 d .
C1A C 0.2160(3) 0.0899(3) 0.9422(3) 0.0670(13) Uani 1 1 d .
H1A1 H 0.1594 0.0993 0.9303 0.080 Uiso 1 1 calc R
C2A C 0.2387(4) 0.0230(3) 0.9821(3) 0.0763(15) Uani 1 1 d .
H2A H 0.1970 -0.0125 0.9969 0.092 Uiso 1 1 calc R
C3A C 0.3220(4) 0.0096(3) 0.9996(3) 0.0763(14) Uani 1 1 d .
H3A H 0.3363 -0.0350 1.0264 0.092 Uiso 1 1 calc R
C4A C 0.3852(4) 0.0612(3) 0.9780(3) 0.0691(14) Uani 1 1 d .
H4A H 0.4418 0.0514 0.9898 0.083 Uiso 1 1 calc R
C5A C 0.3632(3) 0.1275(3) 0.9387(2) 0.0531(10) Uani 1 1 d .
C6A C 0.2787(3) 0.1417(3) 0.9209(2) 0.0524(10) Uani 1 1 d .
C7A C 0.2708(3) 0.2166(3) 0.8779(3) 0.0537(11) Uani 1 1 d .
C8A C 0.3638(3) 0.2515(2) 0.8845(2) 0.0482(9) Uani 1 1 d .
H8A H 0.3632 0.2927 0.9216 0.058 Uiso 1 1 calc R
C9A C 0.3952(3) 0.2893(3) 0.8133(3) 0.0528(10) Uani 1 1 d .
C10A C 0.3936(3) 0.2285(3) 0.7513(2) 0.0553(11) Uani 1 1 d .
H10A H 0.4401 0.1909 0.7601 0.066 Uiso 1 1 calc R
C11A C 0.3100(3) 0.1790(3) 0.7436(2) 0.0561(11) Uani 1 1 d .
C12A C 0.2422(3) 0.2037(3) 0.7984(2) 0.0507(10) Uani 1 1 d .
H12A H 0.1978 0.1630 0.7985 0.061 Uiso 1 1 calc R
C13A C 0.2015(3) 0.2746(3) 0.9066(3) 0.0675(13) Uani 1 1 d .
H13A H 0.1680 0.2497 0.9442 0.081 Uiso 1 1 calc R
H13B H 0.2275 0.3221 0.9261 0.081 Uiso 1 1 calc R
C14A C 0.1457(3) 0.2948(3) 0.8420(3) 0.0657(12) Uani 1 1 d .
H14A H 0.0956 0.2613 0.8404 0.079 Uiso 1 1 calc R
H14B H 0.1280 0.3498 0.8432 0.079 Uiso 1 1 calc R
C15A C 0.1609(3) 0.2824(3) 0.7105(3) 0.0648(13) Uani 1 1 d .
H15A H 0.1345 0.3336 0.7029 0.078 Uiso 1 1 calc R
H15B H 0.1174 0.2418 0.7068 0.078 Uiso 1 1 calc R
C16A C 0.2302(3) 0.2684(3) 0.6555(3) 0.0657(13) Uani 1 1 d .
H16A H 0.2741 0.3090 0.6621 0.079 Uiso 1 1 calc R
C17A C 0.2702(4) 0.1888(3) 0.6671(3) 0.0668(13) Uani 1 1 d .
H17A H 0.3142 0.1809 0.6312 0.080 Uiso 1 1 calc R
H17B H 0.2274 0.1482 0.6601 0.080 Uiso 1 1 calc R
C18A C 0.4895(3) 0.2073(3) 0.9556(3) 0.0712(14) Uani 1 1 d .
H18A H 0.4708 0.2409 0.9941 0.085 Uiso 1 1 calc R
H18B H 0.5307 0.2348 0.9268 0.085 Uiso 1 1 calc R
H18C H 0.5148 0.1603 0.9752 0.085 Uiso 1 1 calc R
C19A C 0.4880(3) 0.3179(3) 0.8212(3) 0.0613(12) Uani 1 1 d .
C20A C 0.5750(4) 0.4162(4) 0.8688(5) 0.102(2) Uani 1 1 d .
H20A H 0.6054 0.4180 0.8240 0.123 Uiso 1 1 calc R
H20B H 0.6050 0.3830 0.9022 0.123 Uiso 1 1 calc R
H20C H 0.5706 0.4687 0.8883 0.123 Uiso 1 1 calc R
C21A C 0.4659(4) 0.2387(5) 0.6383(3) 0.096(2) Uani 1 1 d .
C22A C 0.4866(6) 0.2989(7) 0.5795(5) 0.149(4) Uani 1 1 d .
H22A H 0.5465 0.2973 0.5693 0.178 Uiso 1 1 calc R
H22B H 0.4713 0.3509 0.5957 0.178 Uiso 1 1 calc R
H22C H 0.4552 0.2862 0.5367 0.178 Uiso 1 1 calc R
C23A C 0.3342(4) 0.0910(3) 0.7529(3) 0.0684(14) Uani 1 1 d .
H23A H 0.3795 0.0794 0.7189 0.082 Uiso 1 1 calc R
H23B H 0.3578 0.0847 0.8009 0.082 Uiso 1 1 calc R
C24A C 0.2663(5) 0.0289(4) 0.7433(4) 0.094(2) Uani 1 1 d .
H24A H 0.2244 0.0344 0.7805 0.113 Uiso 1 1 calc R
H24B H 0.2916 -0.0228 0.7462 0.113 Uiso 1 1 calc R
H24C H 0.2398 0.0353 0.6970 0.113 Uiso 1 1 calc R
I1B I 0.14227(2) 0.49544(3) -0.004911(19) 0.08085(14) Uani 1 1 d .
O1B O 0.33161(18) 0.52893(17) 0.24278(17) 0.0518(7) Uani 1 1 d .
H1B H 0.2816 0.5159 0.2387 0.062 Uiso 1 1 calc R
O2B O 0.5354(2) 0.4680(3) 0.2209(2) 0.0843(12) Uani 1 1 d .
O3B O 0.4783(2) 0.5463(2) 0.3035(2) 0.0705(10) Uani 1 1 d .
O4B O 0.39535(19) 0.47242(19) 0.11592(16) 0.0547(7) Uani 1 1 d .
O5B O 0.4840(3) 0.3922(3) 0.0562(2) 0.0897(13) Uani 1 1 d .
N1B N 0.4191(3) 0.3424(3) 0.3202(2) 0.0586(10) Uani 1 1 d .
N2B N 0.1878(2) 0.4486(2) 0.22077(18) 0.0455(8) Uani 1 1 d .
C1B C 0.2294(5) 0.2238(4) 0.3340(3) 0.0796(16) Uani 1 1 d .
H1B1 H 0.1718 0.2307 0.3248 0.096 Uiso 1 1 calc R
C2B C 0.2601(6) 0.1517(4) 0.3589(4) 0.100(2) Uani 1 1 d .
H2B H 0.2230 0.1099 0.3675 0.121 Uiso 1 1 calc R
C3B C 0.3445(7) 0.1429(4) 0.3706(4) 0.110(3) Uani 1 1 d .
H3B H 0.3642 0.0939 0.3863 0.132 Uiso 1 1 calc R
C4B C 0.4022(5) 0.2018(4) 0.3607(4) 0.092(2) Uani 1 1 d .
H4B H 0.4597 0.1937 0.3696 0.111 Uiso 1 1 calc R
C5B C 0.3721(3) 0.2752(3) 0.3368(2) 0.0637(13) Uani 1 1 d .
C6B C 0.2859(3) 0.2845(3) 0.3233(2) 0.0588(12) Uani 1 1 d .
C7B C 0.2686(3) 0.3679(3) 0.2980(2) 0.0466(9) Uani 1 1 d .
C8B C 0.3588(3) 0.4074(3) 0.3068(2) 0.0477(9) Uani 1 1 d .
H8B H 0.3571 0.4405 0.3502 0.057 Uiso 1 1 calc R
C9B C 0.3831(3) 0.4610(3) 0.2429(2) 0.0476(10) Uani 1 1 d .
C10B C 0.3807(3) 0.4151(3) 0.1717(2) 0.0455(9) Uani 1 1 d .
H10B H 0.4292 0.3786 0.1717 0.055 Uiso 1 1 calc R
C11B C 0.2985(3) 0.3648(3) 0.1581(2) 0.0455(9) Uani 1 1 d .
C12B C 0.2334(3) 0.3718(2) 0.2200(2) 0.0441(9) Uani 1 1 d .
H12B H 0.1912 0.3296 0.2143 0.053 Uiso 1 1 calc R
C13B C 0.1974(3) 0.4114(3) 0.3413(2) 0.0573(11) Uani 1 1 d .
H13C H 0.1681 0.3745 0.3728 0.069 Uiso 1 1 calc R
H13D H 0.2218 0.4532 0.3705 0.069 Uiso 1 1 calc R
C14B C 0.1365(3) 0.4454(3) 0.2866(3) 0.0549(10) Uani 1 1 d .
H14C H 0.0873 0.4114 0.2803 0.066 Uiso 1 1 calc R
H14D H 0.1176 0.4978 0.3007 0.066 Uiso 1 1 calc R
C15B C 0.1410(3) 0.4660(3) 0.1552(2) 0.0547(10) Uani 1 1 d .
H15C H 0.1123 0.5166 0.1594 0.066 Uiso 1 1 calc R
H15D H 0.0986 0.4254 0.1463 0.066 Uiso 1 1 calc R
C16B C 0.2052(3) 0.4684(3) 0.0942(2) 0.0529(11) Uani 1 1 d .
H16B H 0.2469 0.5100 0.1043 0.063 Uiso 1 1 calc R
C17B C 0.2517(3) 0.3902(3) 0.0876(2) 0.0496(10) Uani 1 1 d .
H17C H 0.2929 0.3941 0.0488 0.060 Uiso 1 1 calc R
H17D H 0.2111 0.3494 0.0745 0.060 Uiso 1 1 calc R
C18B C 0.4901(4) 0.3611(4) 0.3682(3) 0.0787(16) Uani 1 1 d .
H18D H 0.4691 0.3879 0.4102 0.094 Uiso 1 1 calc R
H18E H 0.5299 0.3946 0.3435 0.094 Uiso 1 1 calc R
H18F H 0.5180 0.3130 0.3825 0.094 Uiso 1 1 calc R
C19B C 0.4750(3) 0.4913(3) 0.2525(3) 0.0560(11) Uani 1 1 d .
C20B C 0.5597(4) 0.5810(4) 0.3180(4) 0.0843(17) Uani 1 1 d .
H20D H 0.5985 0.5406 0.3336 0.101 Uiso 1 1 calc R
H20E H 0.5539 0.6202 0.3552 0.101 Uiso 1 1 calc R
H20F H 0.5811 0.6054 0.2750 0.101 Uiso 1 1 calc R
C21B C 0.4497(4) 0.4541(4) 0.0622(3) 0.0719(14) Uani 1 1 d .
C22B C 0.4584(6) 0.5224(5) 0.0116(4) 0.116(3) Uani 1 1 d .
H22D H 0.5175 0.5347 0.0052 0.139 Uiso 1 1 calc R
H22E H 0.4294 0.5676 0.0312 0.139 Uiso 1 1 calc R
H22F H 0.4337 0.5088 -0.0341 0.139 Uiso 1 1 calc R
C23B C 0.3281(3) 0.2783(3) 0.1470(2) 0.0555(10) Uani 1 1 d .
H23C H 0.3683 0.2780 0.1073 0.067 Uiso 1 1 calc R
H23D H 0.3593 0.2626 0.1899 0.067 Uiso 1 1 calc R
C24B C 0.2632(4) 0.2152(3) 0.1321(4) 0.0752(15) Uani 1 1 d .
H24D H 0.2260 0.2101 0.1729 0.090 Uiso 1 1 calc R
H24E H 0.2916 0.1657 0.1236 0.090 Uiso 1 1 calc R
H24F H 0.2306 0.2294 0.0903 0.090 Uiso 1 1 calc R

loop_
_atom_site_aniso_label
_atom_site_aniso_U_11
_atom_site_aniso_U_22
_atom_site_aniso_U_33
_atom_site_aniso_U_23
_atom_site_aniso_U_13
_atom_site_aniso_U_12
I1A 0.1040(3) 0.1326(4) 0.0675(2) 0.0207(2) -0.0315(2) -0.0193(3)
O1A 0.0579(19) 0.0530(18) 0.076(2) 0.0004(16) -0.0047(18) 0.0026(15)
O2A 0.0548(19) 0.070(2) 0.090(3) -0.008(2) 0.0054(18) -0.0083(17)
O3A 0.052(2) 0.100(3) 0.115(3) -0.035(3) 0.007(2) 0.005(2)
O4A 0.0572(18) 0.085(2) 0.0570(18) 0.0117(18) 0.0073(15) 0.0106(18)
O5A 0.125(4) 0.163(5) 0.066(3) 0.005(3) 0.016(3) 0.086(4)
N1A 0.050(2) 0.056(2) 0.055(2) -0.0051(18) -0.0042(17) -0.0002(17)
N2A 0.054(2) 0.054(2) 0.063(2) -0.0139(19) -0.0160(17) 0.0097(18)
C1A 0.062(3) 0.077(3) 0.062(3) -0.008(3) 0.009(2) -0.009(3)
C2A 0.087(4) 0.067(3) 0.074(3) -0.002(3) 0.006(3) -0.018(3)
C3A 0.096(4) 0.062(3) 0.071(3) 0.005(3) 0.002(3) 0.000(3)
C4A 0.073(3) 0.068(3) 0.066(3) 0.004(2) -0.001(2) 0.007(3)
C5A 0.057(3) 0.054(2) 0.048(2) -0.0099(19) -0.002(2) 0.008(2)
C6A 0.054(2) 0.054(3) 0.050(2) -0.009(2) 0.0019(19) 0.005(2)
C7A 0.050(2) 0.050(3) 0.061(3) -0.014(2) 0.0027(19) 0.007(2)
C8A 0.047(2) 0.045(2) 0.053(2) -0.0127(17) -0.0036(19) 0.0025(19)
C9A 0.053(2) 0.045(2) 0.060(3) -0.002(2) -0.002(2) 0.005(2)
C10A 0.059(3) 0.061(3) 0.046(2) 0.003(2) 0.0050(19) 0.015(2)
C11A 0.069(3) 0.052(2) 0.048(2) -0.007(2) -0.001(2) 0.010(2)
C12A 0.053(2) 0.044(2) 0.055(2) -0.0133(19) -0.0079(19) 0.0013(19)
C13A 0.061(3) 0.074(3) 0.067(3) -0.018(3) 0.001(2) 0.016(3)
C14A 0.053(2) 0.066(3) 0.079(3) -0.017(3) -0.005(3) 0.013(2)
C15A 0.061(3) 0.057(3) 0.076(3) -0.007(2) -0.024(2) 0.002(2)
C16A 0.071(3) 0.068(3) 0.059(3) 0.001(3) -0.024(2) -0.006(3)
C17A 0.076(3) 0.069(3) 0.056(3) -0.010(2) -0.009(2) 0.003(3)
C18A 0.059(3) 0.081(4) 0.074(3) 0.004(3) -0.017(2) 0.001(3)
C19A 0.061(3) 0.064(3) 0.058(3) -0.002(2) 0.004(2) -0.001(2)
C20A 0.076(4) 0.090(4) 0.141(6) -0.024(4) 0.018(4) -0.029(4)
C21A 0.070(4) 0.155(7) 0.063(3) 0.016(4) 0.006(3) 0.055(4)
C22A 0.137(7) 0.213(11) 0.096(6) 0.062(7) 0.042(5) 0.066(8)
C23A 0.089(4) 0.057(3) 0.059(3) -0.011(2) 0.002(3) 0.014(3)
C24A 0.106(5) 0.056(3) 0.121(6) -0.011(3) 0.017(4) 0.003(3)
I1B 0.0685(2) 0.1116(3) 0.0624(2) 0.0372(2) -0.00651(15) 0.00794(19)
O1B 0.0430(15) 0.0484(16) 0.0639(18) -0.0077(14) 0.0022(13) -0.0015(13)
O2B 0.0477(19) 0.119(3) 0.086(3) -0.041(2) 0.0057(18) -0.006(2)
O3B 0.0492(18) 0.077(2) 0.085(2) -0.028(2) -0.0060(17) -0.0028(16)
O4B 0.0495(15) 0.0676(19) 0.0470(16) 0.0039(14) 0.0094(13) 0.0012(14)
O5B 0.082(3) 0.114(3) 0.073(3) -0.012(2) 0.037(2) 0.016(3)
N1B 0.058(2) 0.070(3) 0.048(2) 0.0048(18) -0.0014(17) 0.009(2)
N2B 0.0396(17) 0.0474(19) 0.0494(19) 0.0012(15) 0.0056(15) 0.0026(15)
C1B 0.104(4) 0.068(3) 0.067(3) 0.013(3) -0.008(3) -0.007(3)
C2B 0.152(8) 0.065(4) 0.085(4) 0.021(3) 0.003(5) -0.012(4)
C3B 0.169(9) 0.067(4) 0.093(5) 0.027(4) 0.007(5) 0.023(5)
C4B 0.111(5) 0.092(5) 0.074(4) 0.022(3) 0.005(4) 0.034(4)
C5B 0.075(3) 0.070(3) 0.046(2) 0.007(2) -0.004(2) 0.018(3)
C6B 0.087(3) 0.054(3) 0.035(2) 0.0046(19) 0.000(2) -0.002(2)
C7B 0.054(2) 0.050(2) 0.035(2) -0.0022(18) 0.0011(17) -0.0014(19)
C8B 0.047(2) 0.060(2) 0.0359(19) -0.0073(17) 0.0002(18) 0.006(2)
C9B 0.043(2) 0.052(2) 0.048(2) -0.0074(19) 0.0039(17) 0.0025(19)
C10B 0.043(2) 0.051(2) 0.043(2) -0.0029(18) 0.0002(16) 0.0063(18)
C11B 0.048(2) 0.048(2) 0.041(2) 0.0001(18) -0.0017(17) 0.0044(18)
C12B 0.050(2) 0.040(2) 0.042(2) 0.0006(17) 0.0031(18) -0.0008(18)
C13B 0.052(3) 0.073(3) 0.047(2) -0.005(2) 0.011(2) -0.002(2)
C14B 0.048(2) 0.056(3) 0.061(3) -0.003(2) 0.009(2) 0.000(2)
C15B 0.048(2) 0.054(2) 0.061(3) 0.009(2) 0.000(2) 0.007(2)
C16B 0.045(2) 0.062(3) 0.051(2) 0.020(2) -0.0029(18) 0.005(2)
C17B 0.052(2) 0.062(3) 0.034(2) -0.0017(19) -0.0041(17) -0.002(2)
C18B 0.061(3) 0.100(4) 0.074(3) 0.000(3) -0.011(3) 0.021(3)
C19B 0.047(2) 0.064(3) 0.056(2) -0.011(2) 0.001(2) 0.004(2)
C20B 0.059(3) 0.098(4) 0.096(4) -0.023(4) -0.010(3) -0.015(3)
C21B 0.061(3) 0.099(4) 0.056(3) -0.007(3) 0.017(2) -0.001(3)
C22B 0.126(6) 0.132(6) 0.091(5) 0.017(5) 0.054(5) 0.001(5)
C23B 0.064(3) 0.053(3) 0.049(2) -0.004(2) -0.005(2) 0.012(2)
C24B 0.078(4) 0.058(3) 0.089(4) -0.014(3) -0.008(3) 0.007(3)

loop_
_atom_type_symbol
_atom_type_description
_atom_type_scat_dispersion_real
_atom_type_scat_dispersion_imag
_atom_type_scat_source
C C 0.0033 0.0016 'International Tables Vol C Tables 4.2.6.8 and 6.1.1.4'
H H 0.0000 0.0000 'International Tables Vol C Tables 4.2.6.8 and 6.1.1.4'
N N 0.0061 0.0033 'International Tables Vol C Tables 4.2.6.8 and 6.1.1.4'
O O 0.0106 0.0060 'International Tables Vol C Tables 4.2.6.8 and 6.1.1.4'
I I -0.4742 1.8119 'International Tables Vol C Tables 4.2.6.8 and 6.1.1.4'

loop_
_geom_angle_atom_site_label_1
_geom_angle_atom_site_label_2
_geom_angle_atom_site_label_3
_geom_angle
C19A O2A C20A 116.1(5)
C21A O4A C10A 118.1(5)
C5A N1A C18A 115.9(4)
C5A N1A C8A 108.4(3)
C18A N1A C8A 116.2(4)
C14A N2A C15A 115.2(4)
C14A N2A C12A 104.7(4)
C15A N2A C12A 114.4(4)
C6A C1A C2A 118.9(5)
C3A C2A C1A 120.3(5)
C2A C3A C4A 121.0(5)
C5A C4A C3A 119.0(5)
C4A C5A C6A 120.3(5)
C4A C5A N1A 128.1(5)
C6A C5A N1A 111.5(4)
C1A C6A C5A 120.4(5)
C1A C6A C7A 129.1(4)
C5A C6A C7A 110.5(4)
C6A C7A C12A 114.1(4)
C6A C7A C13A 114.0(4)
C12A C7A C13A 102.1(4)
C6A C7A C8A 101.4(4)
C12A C7A C8A 113.1(4)
C13A C7A C8A 112.7(4)
N1A C8A C9A 114.4(4)
N1A C8A C7A 105.4(3)
C9A C8A C7A 112.5(4)
O1A C9A C10A 113.0(4)
O1A C9A C19A 105.5(4)
C10A C9A C19A 107.2(4)
O1A C9A C8A 109.8(4)
C10A C9A C8A 110.8(3)
C19A C9A C8A 110.4(4)
O4A C10A C9A 104.9(4)
O4A C10A C11A 113.9(4)
C9A C10A C11A 116.0(4)
C12A C11A C23A 111.1(4)
C12A C11A C17A 107.3(4)
C23A C11A C17A 107.6(4)
C12A C11A C10A 112.2(3)
C23A C11A C10A 107.2(4)
C17A C11A C10A 111.3(4)
N2A C12A C11A 113.5(4)
N2A C12A C7A 102.0(3)
C11A C12A C7A 117.8(4)
C14A C13A C7A 106.0(4)
N2A C14A C13A 102.7(4)
N2A C15A C16A 106.7(4)
C17A C16A C15A 110.2(5)
C17A C16A I1A 109.7(4)
C15A C16A I1A 112.1(3)
C16A C17A C11A 113.2(4)
O3A C19A O2A 124.5(5)
O3A C19A C9A 124.2(5)
O2A C19A C9A 111.3(4)
O5A C21A O4A 125.0(6)
O5A C21A C22A 126.2(7)
O4A C21A C22A 108.8(7)
C24A C23A C11A 118.8(5)
C19B O3B C20B 117.1(4)
C21B O4B C10B 118.6(4)
C5B N1B C18B 116.6(4)
C5B N1B C8B 107.7(4)
C18B N1B C8B 115.7(4)
C15B N2B C14B 115.3(3)
C15B N2B C12B 114.6(3)
C14B N2B C12B 104.0(3)
C6B C1B C2B 118.7(7)
C3B C2B C1B 119.4(7)
C4B C3B C2B 123.5(7)
C3B C4B C5B 117.9(7)
N1B C5B C6B 112.8(4)
N1B C5B C4B 127.9(6)
C6B C5B C4B 119.2(6)
C1B C6B C5B 121.4(5)
C1B C6B C7B 128.9(5)
C5B C6B C7B 109.8(4)
C6B C7B C12B 113.2(3)
C6B C7B C13B 114.1(4)
C12B C7B C13B 101.8(3)
C6B C7B C8B 101.6(4)
C12B C7B C8B 113.5(3)
C13B C7B C8B 113.0(3)
N1B C8B C9B 114.1(3)
N1B C8B C7B 106.3(4)
C9B C8B C7B 113.1(3)
O1B C9B C10B 113.4(3)
O1B C9B C8B 109.8(3)
C10B C9B C8B 111.1(3)
O1B C9B C19B 105.5(3)
C10B C9B C19B 106.9(3)
C8B C9B C19B 109.8(4)
O4B C10B C9B 106.0(3)
O4B C10B C11B 112.4(3)
C9B C10B C11B 115.7(3)
C12B C11B C23B 111.7(4)
C12B C11B C17B 106.8(3)
C23B C11B C17B 106.9(3)
C12B C11B C10B 112.7(3)
C23B C11B C10B 106.6(3)
C17B C11B C10B 112.1(3)
N2B C12B C11B 113.3(3)
N2B C12B C7B 101.6(3)
C11B C12B C7B 117.1(4)
C14B C13B C7B 106.7(3)
N2B C14B C13B 103.0(3)
N2B C15B C16B 107.0(3)
C17B C16B C15B 111.0(4)
C17B C16B I1B 109.9(3)
C15B C16B I1B 109.8(3)
C16B C17B C11B 113.5(4)
O2B C19B O3B 123.7(4)
O2B C19B C9B 125.6(4)
O3B C19B C9B 110.6(4)
O5B C21B O4B 124.2(5)
O5B C21B C22B 125.7(5)
O4B C21B C22B 110.1(6)
C24B C23B C11B 119.4(4)

loop_
_geom_bond_atom_site_label_1
_geom_bond_atom_site_label_2
_geom_bond_distance
I1A C16A 2.153(5)
O1A C9A 1.406(6)
O2A C19A 1.315(6)
O2A C20A 1.425(7)
O3A C19A 1.194(6)
O4A C21A 1.339(7)
O4A C10A 1.448(6)
O5A C21A 1.171(9)
N1A C5A 1.392(6)
N1A C18A 1.461(6)
N1A C8A 1.472(6)
N2A C14A 1.450(7)
N2A C15A 1.463(6)
N2A C12A 1.464(6)
C1A C6A 1.377(7)
C1A C2A 1.397(8)
C2A C3A 1.368(9)
C3A C4A 1.381(8)
C4A C5A 1.382(7)
C5A C6A 1.390(7)
C6A C7A 1.500(7)
C7A C12A 1.556(6)
C7A C13A 1.560(6)
C7A C8A 1.579(6)
C8A C9A 1.548(6)
C9A C10A 1.541(7)
C9A C19A 1.544(7)
C10A C11A 1.565(7)
C11A C12A 1.531(6)
C11A C23A 1.545(7)
C11A C17A 1.559(7)
C13A C14A 1.523(7)
C15A C16A 1.511(8)
C16A C17A 1.500(8)
C21A C22A 1.526(11)
C23A C24A 1.507(9)
I1B C16B 2.137(4)
O1B C9B 1.405(5)
O2B C19B 1.183(5)
O3B C19B 1.327(6)
O3B C20B 1.431(6)
O4B C21B 1.348(6)
O4B C10B 1.436(5)
O5B C21B 1.181(7)
N1B C5B 1.389(7)
N1B C18B 1.462(7)
N1B C8B 1.473(6)
N2B C15B 1.452(6)
N2B C14B 1.464(5)
N2B C12B 1.481(5)
C1B C6B 1.371(8)
C1B C2B 1.389(10)
C2B C3B 1.352(12)
C3B C4B 1.359(12)
C4B C5B 1.399(8)
C5B C6B 1.388(7)
C6B C7B 1.509(7)
C7B C12B 1.549(6)
C7B C13B 1.560(6)
C7B C8B 1.576(6)
C8B C9B 1.539(6)
C9B C10B 1.531(6)
C9B C19B 1.542(6)
C10B C11B 1.566(6)
C11B C12B 1.543(6)
C11B C23B 1.549(6)
C11B C17B 1.562(6)
C13B C14B 1.509(7)
C15B C16B 1.517(6)
C16B C17B 1.513(7)
C21B C22B 1.493(10)
C23B C24B 1.501(7)

loop_
_geom_torsion_atom_site_label_1
_geom_torsion_atom_site_label_2
_geom_torsion_atom_site_label_3
_geom_torsion_atom_site_label_4
_geom_torsion
C6A C1A C2A C3A 0.0(8)
C1A C2A C3A C4A -0.3(8)
C2A C3A C4A C5A 0.5(8)
C3A C4A C5A C6A -0.3(7)
C3A C4A C5A N1A -178.6(5)
C18A N1A C5A C4A -37.2(7)
C8A N1A C5A C4A -169.9(4)
C18A N1A C5A C6A 144.4(4)
C8A N1A C5A C6A 11.7(5)
C2A C1A C6A C5A 0.1(7)
C2A C1A C6A C7A 179.7(5)
C4A C5A C6A C1A 0.0(7)
N1A C5A C6A C1A 178.6(4)
C4A C5A C6A C7A -179.7(4)
N1A C5A C6A C7A -1.1(5)
C1A C6A C7A C12A -66.6(6)
C5A C6A C7A C12A 113.0(4)
C1A C6A C7A C13A 50.1(7)
C5A C6A C7A C13A -130.3(4)
C1A C6A C7A C8A 171.4(5)
C5A C6A C7A C8A -8.9(5)
C5A N1A C8A C9A -140.9(4)
C18A N1A C8A C9A 86.5(5)
C5A N1A C8A C7A -16.7(4)
C18A N1A C8A C7A -149.3(4)
C6A C7A C8A N1A 15.2(4)
C12A C7A C8A N1A -107.5(4)
C13A C7A C8A N1A 137.4(4)
C6A C7A C8A C9A 140.5(4)
C12A C7A C8A C9A 17.9(5)
C13A C7A C8A C9A -97.2(4)
N1A C8A C9A O1A -172.2(3)
C7A C8A C9A O1A 67.5(4)
N1A C8A C9A C10A 62.3(5)
C7A C8A C9A C10A -58.0(5)
N1A C8A C9A C19A -56.3(5)
C7A C8A C9A C19A -176.6(4)
C21A O4A C10A C9A 141.5(5)
C21A O4A C10A C11A -90.6(6)
O1A C9A C10A O4A 50.6(5)
C19A C9A C10A O4A -65.2(4)
C8A C9A C10A O4A 174.3(3)
O1A C9A C10A C11A -76.0(5)
C19A C9A C10A C11A 168.2(4)
C8A C9A C10A C11A 47.7(5)
O4A C10A C11A C12A -119.3(4)
C9A C10A C11A C12A 2.6(5)
O4A C10A C11A C23A 118.4(4)
C9A C10A C11A C23A -119.7(4)
O4A C10A C11A C17A 0.9(5)
C9A C10A C11A C17A 122.8(4)
C14A N2A C12A C11A -175.5(4)
C15A N2A C12A C11A 57.4(5)
C14A N2A C12A C7A -47.7(4)
C15A N2A C12A C7A -174.8(4)
C23A C11A C12A N2A -165.7(4)
C17A C11A C12A N2A -48.3(5)
C10A C11A C12A N2A 74.2(5)
C23A C11A C12A C7A 75.2(5)
C17A C11A C12A C7A -167.4(4)
C10A C11A C12A C7A -44.8(5)
C6A C7A C12A N2A 153.9(4)
C13A C7A C12A N2A 30.5(5)
C8A C7A C12A N2A -90.8(4)
C6A C7A C12A C11A -81.1(5)
C13A C7A C12A C11A 155.5(4)
C8A C7A C12A C11A 34.2(6)
C6A C7A C13A C14A -128.1(5)
C12A C7A C13A C14A -4.6(5)
C8A C7A C13A C14A 117.0(5)
C15A N2A C14A C13A 171.2(4)
C12A N2A C14A C13A 44.6(5)
C7A C13A C14A N2A -23.3(5)
C14A N2A C15A C16A 177.6(4)
C12A N2A C15A C16A -60.9(5)
N2A C15A C16A C17A 60.6(5)
N2A C15A C16A I1A -177.0(3)
C15A C16A C17A C11A -58.9(6)
I1A C16A C17A C11A 177.2(4)
C12A C11A C17A C16A 50.6(6)
C23A C11A C17A C16A 170.2(5)
C10A C11A C17A C16A -72.5(6)
C20A O2A C19A O3A 0.3(9)
C20A O2A C19A C9A 178.8(5)
O1A C9A C19A O3A -140.8(5)
C10A C9A C19A O3A -20.1(7)
C8A C9A C19A O3A 100.7(6)
O1A C9A C19A O2A 40.7(5)
C10A C9A C19A O2A 161.4(4)
C8A C9A C19A O2A -77.8(5)
C10A O4A C21A O5A 4.2(10)
C10A O4A C21A C22A -175.2(6)
C12A C11A C23A C24A 60.9(6)
C17A C11A C23A C24A -56.3(6)
C10A C11A C23A C24A -176.2(5)
C6B C1B C2B C3B -1.2(11)
C1B C2B C3B C4B 1.4(13)
C2B C3B C4B C5B -0.4(12)
C18B N1B C5B C6B 142.9(5)
C8B N1B C5B C6B 10.9(5)
C18B N1B C5B C4B -40.6(8)
C8B N1B C5B C4B -172.6(5)
C3B C4B C5B N1B -177.2(6)
C3B C4B C5B C6B -0.8(9)
C2B C1B C6B C5B 0.0(9)
C2B C1B C6B C7B -178.9(5)
N1B C5B C6B C1B 177.9(4)
C4B C5B C6B C1B 1.0(8)
N1B C5B C6B C7B -3.0(6)
C4B C5B C6B C7B -179.9(5)
C1B C6B C7B C12B -64.3(6)
C5B C6B C7B C12B 116.7(4)
C1B C6B C7B C13B 51.6(6)
C5B C6B C7B C13B -127.5(4)
C1B C6B C7B C8B 173.5(5)
C5B C6B C7B C8B -5.5(5)
C5B N1B C8B C9B -139.2(4)
C18B N1B C8B C9B 88.3(5)
C5B N1B C8B C7B -13.8(4)
C18B N1B C8B C7B -146.3(4)
C6B C7B C8B N1B 11.5(4)
C12B C7B C8B N1B -110.4(4)
C13B C7B C8B N1B 134.2(4)
C6B C7B C8B C9B 137.5(3)
C12B C7B C8B C9B 15.6(5)
C13B C7B C8B C9B -99.8(4)
N1B C8B C9B O1B -168.9(3)
C7B C8B C9B O1B 69.3(4)
N1B C8B C9B C10B 64.8(5)
C7B C8B C9B C10B -57.0(4)
N1B C8B C9B C19B -53.3(5)
C7B C8B C9B C19B -175.0(3)
C21B O4B C10B C9B 135.8(4)
C21B O4B C10B C11B -96.8(5)
O1B C9B C10B O4B 49.7(4)
C8B C9B C10B O4B 174.0(3)
C19B C9B C10B O4B -66.2(4)
O1B C9B C10B C11B -75.6(5)
C8B C9B C10B C11B 48.6(5)
C19B C9B C10B C11B 168.5(4)
O4B C10B C11B C12B -121.4(4)
C9B C10B C11B C12B 0.6(5)
O4B C10B C11B C23B 115.7(4)
C9B C10B C11B C23B -122.3(4)
O4B C10B C11B C17B -0.9(5)
C9B C10B C11B C17B 121.1(4)
C15B N2B C12B C11B 58.6(5)
C14B N2B C12B C11B -174.7(4)
C15B N2B C12B C7B -175.0(3)
C14B N2B C12B C7B -48.3(4)
C23B C11B C12B N2B -165.7(3)
C17B C11B C12B N2B -49.1(4)
C10B C11B C12B N2B 74.3(4)
C23B C11B C12B C7B 76.5(5)
C17B C11B C12B C7B -166.9(4)
C10B C11B C12B C7B -43.5(5)
C6B C7B C12B N2B 155.9(4)
C13B C7B C12B N2B 32.9(4)
C8B C7B C12B N2B -88.9(4)
C6B C7B C12B C11B -80.2(5)
C13B C7B C12B C11B 156.8(4)
C8B C7B C12B C11B 35.0(5)
C6B C7B C13B C14B -130.0(4)
C12B C7B C13B C14B -7.6(5)
C8B C7B C13B C14B 114.6(4)
C15B N2B C14B C13B 169.5(4)
C12B N2B C14B C13B 43.2(4)
C7B C13B C14B N2B -20.9(5)
C14B N2B C15B C16B 178.8(4)
C12B N2B C15B C16B -60.5(5)
N2B C15B C16B C17B 59.1(5)
N2B C15B C16B I1B -179.2(3)
C15B C16B C17B C11B -57.4(5)
I1B C16B C17B C11B -179.1(3)
C12B C11B C17B C16B 50.1(5)
C23B C11B C17B C16B 169.8(4)
C10B C11B C17B C16B -73.7(5)
C20B O3B C19B O2B 2.8(8)
C20B O3B C19B C9B -179.3(5)
O1B C9B C19B O2B -137.5(5)
C10B C9B C19B O2B -16.4(7)
C8B C9B C19B O2B 104.2(6)
O1B C9B C19B O3B 44.6(5)
C10B C9B C19B O3B 165.6(4)
C8B C9B C19B O3B -73.7(5)
C10B O4B C21B O5B 3.3(8)
C10B O4B C21B C22B -177.9(5)
C12B C11B C23B C24B 56.9(6)
C17B C11B C23B C24B -59.6(5)
C10B C11B C23B C24B -179.6(4)
